data_4135051
loop_
_publ_author_name
'Gransbury, Gemma K.'
'Livesay, Brooke N.'
'Janetzki, Jett T.'
'Hay, Moya A.'
'Gable, Robert W.'
'Shores, Matthew P.'
'Starikova, Alyona'
'Boskovic, Colette'

_publ_section_title
;
 Understanding the Origin of One- or Two-Step Valence Tautomeric
 Transitions in Bis(dioxolene)-Bridged Dinuclear Cobalt Complexes.
;
_journal_name_full 'Journal of the American Chemical Society'
_journal_paper_doi 10.1021/jacs.0c01073
_journal_year 2020
_chemical_formula_moiety 'C63 H64 Br4 N8 O4 Zn2, 18.25(F0.66 P0.11)'
_chemical_formula_sum 'C70 H72 Br4 F12 N8 O4 P2 Zn2'
_chemical_formula_weight 1829.67
_chemical_name_systematic
'(mu2-3,3,3',3'-tetramethyl-1,1'-spirobi(indan)-4,4'-7,7'-tetrabromo-5,5'-6,6'-tetraolato)-bis(tris(6-methyl-2-pyridylmethyl)amine)-di-zinc(II) bis(hexafluorophosphate) toluene solvate'
_space_group_crystal_system triclinic
_space_group_IT_number 2
_space_group_name_Hall '-P 1'
_space_group_name_H-M_alt 'P -1'
_atom_sites_solution_hydrogens geom
_atom_sites_solution_primary dual
_audit_creation_date 2019-01-11
_audit_creation_method
;
Olex2 1.2
(compiled 2018.05.29 svn.r3508 for OlexSys, GUI svn.r5506)
;
_cell_angle_alpha 84.25(3)
_cell_angle_beta 87.61(3)
_cell_angle_gamma 79.98(3)
_cell_formula_units_Z 2
_cell_length_a 9.4740(19)
_cell_length_b 16.711(3)
_cell_length_c 24.172(5)
_cell_measurement_reflns_used 1065
_cell_measurement_temperature 100(2)
_cell_measurement_theta_max 31.664
_cell_measurement_theta_min 0.407
_cell_volume 3748.4(13)
_computing_cell_refinement 'XDS (Kabsch, 1993)'
_computing_data_collection 'BluIce (McPhillips, 2002)'
_computing_data_reduction 'XDS (Kabsch, 1993)'
_computing_molecular_graphics 'Olex2 (Dolomanov et al., 2009)'
_computing_publication_material 'Olex2 (Dolomanov et al., 2009)'
_computing_structure_refinement 'ShelXL (Sheldrick, 2015)'
_computing_structure_solution 'ShelXT (Sheldrick, 2015)'
_diffrn_ambient_temperature 100(2)
_diffrn_detector 'CCD plate'
_diffrn_measured_fraction_theta_full 0.938
_diffrn_measured_fraction_theta_max 0.740
_diffrn_measurement_device_type 'ADSC Quantum 210r'
_diffrn_measurement_method 'Phi Scan'
_diffrn_radiation_monochromator 'Silicon Double Crystal'
_diffrn_radiation_probe x-ray
_diffrn_radiation_type Synchrotron
_diffrn_radiation_wavelength 0.710756
_diffrn_reflns_av_R_equivalents 0.0569
_diffrn_reflns_av_unetI/netI 0.0995
_diffrn_reflns_Laue_measured_fraction_full 0.938
_diffrn_reflns_Laue_measured_fraction_max 0.740
_diffrn_reflns_limit_h_max 14
_diffrn_reflns_limit_h_min -14
_diffrn_reflns_limit_k_max 22
_diffrn_reflns_limit_k_min -22
_diffrn_reflns_limit_l_max 35
_diffrn_reflns_limit_l_min -35
_diffrn_reflns_number 68941
_diffrn_reflns_point_group_measured_fraction_full 0.938
_diffrn_reflns_point_group_measured_fraction_max 0.740
_diffrn_reflns_theta_full 25.242
_diffrn_reflns_theta_max 31.969
_diffrn_reflns_theta_min 0.847
_diffrn_source 'MX2 Beamline Australian Synchrotron'
_diffrn_source_type Synchrotron
_exptl_absorpt_coefficient_mu 2.897
_exptl_absorpt_correction_T_max 0.7463
_exptl_absorpt_correction_T_min 0.4983
_exptl_absorpt_correction_type multi-scan
_exptl_absorpt_process_details
;
'SADABS-2012/1 (Bruker,2012) was used for absorption correction.
wR2(int) was 0.1465 before and 0.0666 after correction. 
The Ratio of minimum to maximum transmission is 0.6677. 
The \l/2 correction factor is 0.0015.'
;
_exptl_crystal_colour green
_exptl_crystal_colour_primary green
_exptl_crystal_density_diffrn 1.621
_exptl_crystal_description block
_exptl_crystal_F_000 1836
_exptl_crystal_recrystallization_method 'Crystallised from dichloromethane/toluene'
_exptl_crystal_size_max 0.02
_exptl_crystal_size_mid 0.02
_exptl_crystal_size_min 0.02
_refine_diff_density_max 1.192
_refine_diff_density_min -1.562
_refine_diff_density_rms 0.106
_refine_ls_extinction_coef 0.0024(3)
_refine_ls_extinction_expression Fc^*^=kFc[1+0.001xFc^2^\l^3^/sin(2\q)]^-1/4^
_refine_ls_extinction_method 'SHELXL-2018/3 (Sheldrick 2018)'
_refine_ls_goodness_of_fit_ref 1.085
_refine_ls_hydrogen_treatment constr
_refine_ls_matrix_type full
_refine_ls_number_parameters 927
_refine_ls_number_reflns 19220
_refine_ls_number_restraints 73
_refine_ls_restrained_S_all 1.084
_refine_ls_R_factor_all 0.0675
_refine_ls_R_factor_gt 0.0585
_refine_ls_shift/su_max 0.001
_refine_ls_shift/su_mean 0.000
_refine_ls_structure_factor_coef Fsqd
_refine_ls_weighting_details 'w=1/[\s^2^(Fo^2^)+(0.0545P)^2^+2.2759P] where P=(Fo^2^+2Fc^2^)/3'
_refine_ls_weighting_scheme calc
_refine_ls_wR_factor_gt 0.1666
_refine_ls_wR_factor_ref 0.1763
_reflns_Friedel_coverage 0.000
_reflns_number_gt 15646
_reflns_number_total 19220
_reflns_threshold_expression 'I > 2\s(I)'
_cod_data_source_file ja0c01073_si_011.cif
_cod_data_source_block 6a-tol
_cod_original_cell_volume 3748.5(14)
_cod_database_code 4135051
_shelx_shelxl_version_number 2018/3
_shelx_space_group_comment
;
The symmetry employed for this shelxl refinement is uniquely defined
by the following loop, which should always be used as a source of
symmetry information in preference to the above space-group names.
They are only intended as comments.
;
_olex2_refinement_description
;
1. Fixed Uiso
 At 1.2 times of:
  All C(H) groups, All C(H,H) groups
 At 1.5 times of:
  All C(H,H,H) groups
2. Shared sites
{P2, P2B}
3. Restrained distances
 P2-F9 \\sim P2A-F9A \\sim P2B-F9B
 with sigma of 0.02
 P2-F7 \\sim P2A-F7A \\sim P2B-F7B
 with sigma of 0.02
 P2-F8 \\sim P2A-F8A \\sim P2B-F8B
 with sigma of 0.02
 F9-F7 \\sim F9A-F7A \\sim F9B-F7B
 with sigma of 0.04
 F9-F8 \\sim F9A-F8A \\sim F9B-F8B
 with sigma of 0.04
 F7-F8 \\sim F7A-F8A \\sim F7B-F8B
 with sigma of 0.04
4. Uiso/Uaniso restraints and constraints
Uanis(F7) \\sim Ueq, Uanis(F7A) \\sim Ueq, Uanis(F7B) \\sim Ueq, Uanis(F8)
\\sim Ueq, Uanis(F8A) \\sim Ueq, Uanis(F8B) \\sim Ueq, Uanis(F9) \\sim Ueq,
Uanis(F9A) \\sim Ueq, Uanis(F9B) \\sim Ueq: with sigma of 0.05 and sigma for
terminal atoms of 0.1
Uanis(P2) = Uanis(P2B)
Uanis(P2) = Uanis(P2A)
5. Others
 1*[Sof(P2)+Sof(F7)+Sof(F8)+Sof(F9)]+1*[Sof(P2A)+Sof(F7A)+Sof(F8A)+Sof(F9A)]+1*
 [Sof(P2B)+Sof(F7B)+Sof(F8B)+Sof(F9B)]=1 with esd of 0.0001
 Sof(P2)=0.5*FVAR(2)
 Sof(F7)=Sof(F8)=Sof(F9)=FVAR(1)
 Sof(P2A)=0.5*FVAR(3)
 Sof(F7A)=Sof(F8A)=Sof(F9A)=FVAR(2)
 Sof(P2B)=0.5*FVAR(4)
 Sof(F7B)=Sof(F8B)=Sof(F9B)=FVAR(3)
6.a Secondary CH2 refined with riding coordinates:
 C10(H10A,H10B), C21(H21A,H21B), C27(H27A,H27B), C33(H33A,H33B), C39(H39A,
 H39B), C45(H45A,H45B), C51(H51A,H51B), C57(H57A,H57B)
6.b Aromatic/amide H refined with riding coordinates:
 C23(H23), C24(H24), C25(H25), C29(H29), C30(H30), C31(H31), C35(H35),
 C36(H36), C37(H37), C41(H41), C42(H42), C43(H43), C47(H47), C48(H48), C49(H49),
  C53(H53), C54(H54), C55(H55)
6.c Idealised Me refined as rotating group:
 C8(H8A,H8B,H8C), C9(H9A,H9B,H9C), C19(H19A,H19B,H19C), C20(H20A,H20B,H20C),
 C58(H58A,H58B,H58C), C59(H59A,H59B,H59C), C60(H60A,H60B,H60C), C61(H61A,H61B,
 H61C), C62(H62A,H62B,H62C), C63(H63A,H63B,H63C)
;
_olex2_exptl_crystal_mounting_method 'Mounted on loop in cryoprotectant oil'
_olex2_submission_special_instructions 'No special instructions were received'

loop_
_space_group_symop_operation_xyz
'x, y, z'
'-x, -y, -z'

loop_
_atom_site_label
_atom_site_type_symbol
_atom_site_fract_x
_atom_site_fract_y
_atom_site_fract_z
_atom_site_U_iso_or_equiv
_atom_site_adp_type
_atom_site_occupancy
_atom_site_site_symmetry_order
_atom_site_calc_flag
_atom_site_refinement_flags_posn
_atom_site_refinement_flags_adp
_atom_site_refinement_flags_occupancy
_atom_site_disorder_assembly
_atom_site_disorder_group
Br1 Br 0.84884(4) 0.46232(2) 0.01741(2) 0.04533(10) Uani 1 1 d . . . . .
Br2 Br 0.32855(4) 0.51918(2) 0.20770(2) 0.04778(10) Uani 1 1 d . . . . .
Br3 Br 0.03105(4) 0.26822(4) 0.28267(2) 0.06657(15) Uani 1 1 d . . . . .
Br4 Br 0.69887(3) 0.30898(2) 0.21359(2) 0.04529(10) Uani 1 1 d . . . . .
Zn1 Zn 0.69973(4) 0.69097(3) 0.15191(2) 0.04480(11) Uani 1 1 d . . . . .
Zn2 Zn 0.46087(4) 0.23582(2) 0.40217(2) 0.03873(10) Uani 1 1 d . . . . .
O1 O 0.5451(3) 0.62403(15) 0.16596(11) 0.0435(5) Uani 1 1 d . . . . .
O2 O 0.7695(3) 0.59472(15) 0.09532(11) 0.0447(5) Uani 1 1 d . . . . .
O3 O 0.5689(2) 0.24486(15) 0.32177(10) 0.0411(5) Uani 1 1 d . . . . .
O4 O 0.2965(3) 0.23842(17) 0.35082(10) 0.0460(6) Uani 1 1 d . . . . .
N1 N 0.8913(4) 0.7373(2) 0.13014(15) 0.0500(7) Uani 1 1 d . . . . .
N2 N 0.6721(3) 0.78154(19) 0.20982(13) 0.0464(7) Uani 1 1 d . . . . .
N3 N 0.6349(4) 0.7785(2) 0.08051(14) 0.0517(7) Uani 1 1 d . . . . .
N4 N 0.8635(3) 0.6145(2) 0.21996(14) 0.0485(7) Uani 1 1 d . . . . .
N5 N 0.6666(3) 0.23212(18) 0.43691(13) 0.0431(6) Uani 1 1 d . . . . .
N6 N 0.3860(3) 0.24671(17) 0.48567(12) 0.0397(6) Uani 1 1 d . . . . .
N7 N 0.5405(4) 0.10433(19) 0.41592(13) 0.0476(7) Uani 1 1 d . . . . .
N8 N 0.4725(3) 0.37301(18) 0.39750(13) 0.0457(6) Uani 1 1 d . . . . .
C1 C 0.5654(3) 0.5575(2) 0.14229(14) 0.0389(6) Uani 1 1 d . . . . .
C2 C 0.6861(3) 0.5421(2) 0.10271(14) 0.0391(7) Uani 1 1 d . . . . .
C3 C 0.7018(3) 0.4702(2) 0.07317(14) 0.0400(7) Uani 1 1 d . . . . .
C4 C 0.6112(3) 0.4144(2) 0.08411(13) 0.0367(6) Uani 1 1 d . . . . .
C5 C 0.4987(3) 0.4280(2) 0.12531(14) 0.0387(7) Uani 1 1 d . . . . .
C6 C 0.4764(3) 0.4974(2) 0.15292(14) 0.0405(7) Uani 1 1 d . . . . .
C7 C 0.6015(3) 0.3381(2) 0.05501(15) 0.0400(7) Uani 1 1 d . . . . .
C8 C 0.5268(4) 0.3670(2) -0.00081(15) 0.0490(8) Uani 1 1 d . . . . .
H8A H 0.437131 0.404348 0.005826 0.073 Uiso 1 1 calc GR . . . .
H8B H 0.505782 0.319711 -0.017819 0.073 Uiso 1 1 calc GR . . . .
H8C H 0.589979 0.395364 -0.025860 0.073 Uiso 1 1 calc GR . . . .
C9 C 0.7431(4) 0.2801(2) 0.04565(18) 0.0496(8) Uani 1 1 d . . . . .
H9A H 0.799331 0.304646 0.015715 0.074 Uiso 1 1 calc GR . . . .
H9B H 0.722691 0.228096 0.035310 0.074 Uiso 1 1 calc GR . . . .
H9C H 0.797647 0.270446 0.079950 0.074 Uiso 1 1 calc GR . . . .
C10 C 0.5027(3) 0.2939(2) 0.09618(15) 0.0422(7) Uani 1 1 d . . . . .
H10A H 0.561439 0.250678 0.120505 0.051 Uiso 1 1 calc R . . . .
H10B H 0.437732 0.268210 0.075268 0.051 Uiso 1 1 calc R . . . .
C11 C 0.4135(3) 0.3583(2) 0.13199(14) 0.0391(7) Uani 1 1 d . . . . .
C12 C 0.4748(3) 0.2682(2) 0.28499(14) 0.0375(6) Uani 1 1 d . . . . .
C13 C 0.3241(3) 0.2627(2) 0.30070(15) 0.0418(7) Uani 1 1 d . . . . .
C14 C 0.2181(3) 0.2843(2) 0.25898(15) 0.0457(8) Uani 1 1 d . . . . .
C15 C 0.2520(3) 0.3156(2) 0.20624(14) 0.0407(7) Uani 1 1 d . . . . .
C16 C 0.3982(3) 0.3234(2) 0.19186(14) 0.0374(6) Uani 1 1 d . . . . .
C17 C 0.5053(3) 0.3004(2) 0.22979(15) 0.0395(7) Uani 1 1 d . . . . .
C18 C 0.1562(4) 0.3438(2) 0.15626(16) 0.0475(8) Uani 1 1 d . . . . .
C19 C 0.1158(4) 0.2681(3) 0.13317(17) 0.0564(10) Uani 1 1 d . . . . .
H19A H 0.203351 0.230523 0.124208 0.085 Uiso 1 1 calc GR . . . .
H19B H 0.060114 0.285222 0.099476 0.085 Uiso 1 1 calc GR . . . .
H19C H 0.058376 0.240577 0.161184 0.085 Uiso 1 1 calc GR . . . .
C20 C 0.0207(4) 0.4061(3) 0.16883(19) 0.0591(11) Uani 1 1 d . . . . .
H20A H -0.044779 0.379039 0.193637 0.089 Uiso 1 1 calc GR . . . .
H20B H -0.027330 0.427815 0.134005 0.089 Uiso 1 1 calc GR . . . .
H20C H 0.048194 0.450894 0.186817 0.089 Uiso 1 1 calc GR . . . .
C21 C 0.2547(3) 0.3862(2) 0.11419(15) 0.0442(8) Uani 1 1 d . . . . .
H21A H 0.228208 0.446223 0.113845 0.053 Uiso 1 1 calc R . . . .
H21B H 0.243021 0.371094 0.076279 0.053 Uiso 1 1 calc R . . . .
C22 C 0.5731(5) 0.7941(2) 0.25197(17) 0.0521(9) Uani 1 1 d . . . . .
C23 C 0.5828(5) 0.8527(3) 0.28828(18) 0.0557(9) Uani 1 1 d . . . . .
H23 H 0.511356 0.863016 0.316645 0.067 Uiso 1 1 calc R . . . .
C24 C 0.6949(5) 0.8957(3) 0.28345(18) 0.0594(10) Uani 1 1 d . . . . .
H24 H 0.702286 0.934645 0.308767 0.071 Uiso 1 1 calc R . . . .
C25 C 0.7959(5) 0.8815(2) 0.24154(18) 0.0557(10) Uani 1 1 d . . . . .
H25 H 0.875600 0.909299 0.238087 0.067 Uiso 1 1 calc R . . . .
C26 C 0.7795(4) 0.8257(2) 0.20419(16) 0.0478(8) Uani 1 1 d . . . . .
C27 C 0.8785(4) 0.8173(2) 0.15407(18) 0.0532(9) Uani 1 1 d . . . . .
H27A H 0.843730 0.861579 0.124976 0.064 Uiso 1 1 calc R . . . .
H27B H 0.974987 0.824796 0.164523 0.064 Uiso 1 1 calc R . . . .
C28 C 0.5026(5) 0.8182(3) 0.0658(2) 0.0614(11) Uani 1 1 d . . . . .
C29 C 0.4847(6) 0.8705(3) 0.0167(2) 0.0716(14) Uani 1 1 d . . . . .
H29 H 0.391943 0.898153 0.006332 0.086 Uiso 1 1 calc R . . . .
C30 C 0.6036(8) 0.8816(3) -0.0164(2) 0.0840(18) Uani 1 1 d . . . . .
H30 H 0.592414 0.916581 -0.049994 0.101 Uiso 1 1 calc R . . . .
C31 C 0.7387(7) 0.8418(3) -0.0009(2) 0.0697(13) Uani 1 1 d . . . . .
H31 H 0.821134 0.849305 -0.023285 0.084 Uiso 1 1 calc R . . . .
C32 C 0.7505(5) 0.7912(3) 0.04782(18) 0.0561(10) Uani 1 1 d . . . . .
C33 C 0.8954(5) 0.7481(3) 0.06914(18) 0.0548(9) Uani 1 1 d . . . . .
H33A H 0.920109 0.694151 0.054308 0.066 Uiso 1 1 calc R . . . .
H33B H 0.970199 0.780694 0.056037 0.066 Uiso 1 1 calc R . . . .
C34 C 0.8326(4) 0.5813(2) 0.27133(17) 0.0504(8) Uani 1 1 d . . . . .
C35 C 0.9114(5) 0.5899(3) 0.31768(18) 0.0568(10) Uani 1 1 d . . . . .
H35 H 0.887902 0.565943 0.353446 0.068 Uiso 1 1 calc R . . . .
C36 C 1.0222(5) 0.6329(3) 0.3109(2) 0.0609(11) Uani 1 1 d . . . . .
H36 H 1.072192 0.642545 0.342218 0.073 Uiso 1 1 calc R . . . .
C37 C 1.0606(4) 0.6624(2) 0.2577(2) 0.0556(10) Uani 1 1 d . . . . .
H37 H 1.140336 0.689948 0.251675 0.067 Uiso 1 1 calc R . . . .
C38 C 0.9798(4) 0.6508(2) 0.21318(18) 0.0506(9) Uani 1 1 d . . . . .
C39 C 1.0143(4) 0.6783(3) 0.1536(2) 0.0558(10) Uani 1 1 d . . . . .
H39A H 1.100875 0.704281 0.151859 0.067 Uiso 1 1 calc R . . . .
H39B H 1.034302 0.630561 0.131557 0.067 Uiso 1 1 calc R . . . .
C40 C 0.2493(4) 0.2618(2) 0.50651(16) 0.0442(7) Uani 1 1 d . . . . .
C41 C 0.2228(4) 0.2800(2) 0.56133(17) 0.0508(8) Uani 1 1 d . . . . .
H41 H 0.126825 0.291144 0.575277 0.061 Uiso 1 1 calc R . . . .
C42 C 0.3350(5) 0.2821(2) 0.59556(16) 0.0506(8) Uani 1 1 d . . . . .
H42 H 0.317179 0.294975 0.632896 0.061 Uiso 1 1 calc R . . . .
C43 C 0.4741(4) 0.2651(2) 0.57442(16) 0.0475(8) Uani 1 1 d . . . . .
H43 H 0.553091 0.265406 0.597313 0.057 Uiso 1 1 calc R . . . .
C44 C 0.4970(4) 0.2476(2) 0.51959(15) 0.0410(7) Uani 1 1 d . . . . .
C45 C 0.6492(4) 0.2215(2) 0.49778(15) 0.0467(8) Uani 1 1 d . . . . .
H45A H 0.712797 0.253392 0.514271 0.056 Uiso 1 1 calc R . . . .
H45B H 0.681166 0.163267 0.510600 0.056 Uiso 1 1 calc R . . . .
C46 C 0.4655(6) 0.0414(2) 0.41769(16) 0.0566(10) Uani 1 1 d . . . . .
C47 C 0.5379(8) -0.0392(3) 0.42275(19) 0.0745(16) Uani 1 1 d . . . . .
H47 H 0.485496 -0.082880 0.423510 0.089 Uiso 1 1 calc R . . . .
C48 C 0.6856(8) -0.0556(3) 0.4267(2) 0.0823(18) Uani 1 1 d . . . . .
H48 H 0.735074 -0.110350 0.429469 0.099 Uiso 1 1 calc R . . . .
C49 C 0.7596(6) 0.0079(3) 0.42645(18) 0.0722(15) Uani 1 1 d . . . . .
H49 H 0.860622 -0.002206 0.430636 0.087 Uiso 1 1 calc R . . . .
C50 C 0.6840(5) 0.0879(2) 0.41997(15) 0.0517(9) Uani 1 1 d . . . . .
C51 C 0.7603(4) 0.1609(2) 0.41605(17) 0.0510(9) Uani 1 1 d . . . . .
H51A H 0.848398 0.147108 0.438160 0.061 Uiso 1 1 calc R . . . .
H51B H 0.788884 0.174461 0.376840 0.061 Uiso 1 1 calc R . . . .
C52 C 0.3673(5) 0.4394(2) 0.39130(17) 0.0546(9) Uani 1 1 d . . . . .
C53 C 0.3871(7) 0.5148(3) 0.4073(2) 0.0722(14) Uani 1 1 d . . . . .
H53 H 0.312678 0.560876 0.402576 0.087 Uiso 1 1 calc R . . . .
C54 C 0.5145(8) 0.5220(3) 0.4297(2) 0.0801(16) Uani 1 1 d . . . . .
H54 H 0.527716 0.572512 0.441729 0.096 Uiso 1 1 calc R . . . .
C55 C 0.6233(6) 0.4552(3) 0.4347(2) 0.0674(12) Uani 1 1 d . . . . .
H55 H 0.712937 0.459405 0.449286 0.081 Uiso 1 1 calc R . . . .
C56 C 0.5992(5) 0.3821(2) 0.41790(17) 0.0512(9) Uani 1 1 d . . . . .
C57 C 0.7176(4) 0.3095(3) 0.41684(18) 0.0519(9) Uani 1 1 d . . . . .
H57A H 0.756518 0.305877 0.378358 0.062 Uiso 1 1 calc R . . . .
H57B H 0.796041 0.316999 0.440575 0.062 Uiso 1 1 calc R . . . .
C58 C 0.4567(5) 0.7434(3) 0.2590(2) 0.0656(11) Uani 1 1 d . . . . .
H58A H 0.441038 0.723568 0.223324 0.098 Uiso 1 1 calc GR . . . .
H58B H 0.367935 0.776602 0.271734 0.098 Uiso 1 1 calc GR . . . .
H58C H 0.485026 0.696773 0.286551 0.098 Uiso 1 1 calc GR . . . .
C59 C 0.3795(5) 0.8038(3) 0.1033(2) 0.0669(12) Uani 1 1 d . . . . .
H59A H 0.381234 0.744976 0.111149 0.100 Uiso 1 1 calc GR . . . .
H59B H 0.289615 0.829037 0.085350 0.100 Uiso 1 1 calc GR . . . .
H59C H 0.386339 0.827947 0.138231 0.100 Uiso 1 1 calc GR . . . .
C60 C 0.7117(5) 0.5333(3) 0.27700(19) 0.0646(11) Uani 1 1 d . . . . .
H60A H 0.623928 0.567842 0.262766 0.097 Uiso 1 1 calc GR . . . .
H60B H 0.696767 0.515072 0.316276 0.097 Uiso 1 1 calc GR . . . .
H60C H 0.735695 0.485715 0.255639 0.097 Uiso 1 1 calc GR . . . .
C61 C 0.1266(4) 0.2579(3) 0.47015(18) 0.0516(9) Uani 1 1 d . . . . .
H61A H 0.066206 0.311843 0.464890 0.077 Uiso 1 1 calc GR . . . .
H61B H 0.069478 0.218354 0.487871 0.077 Uiso 1 1 calc GR . . . .
H61C H 0.163875 0.240844 0.433958 0.077 Uiso 1 1 calc GR . . . .
C62 C 0.3064(6) 0.0612(3) 0.4146(2) 0.0649(12) Uani 1 1 d . . . . .
H62A H 0.267432 0.090302 0.446660 0.097 Uiso 1 1 calc GR . . . .
H62B H 0.267189 0.010611 0.415079 0.097 Uiso 1 1 calc GR . . . .
H62C H 0.279882 0.095772 0.380207 0.097 Uiso 1 1 calc GR . . . .
C63 C 0.2310(5) 0.4303(3) 0.3652(2) 0.0641(11) Uani 1 1 d . . . . .
H63A H 0.245109 0.432348 0.324740 0.096 Uiso 1 1 calc GR . . . .
H63B H 0.154500 0.474712 0.374553 0.096 Uiso 1 1 calc GR . . . .
H63C H 0.204213 0.377773 0.379308 0.096 Uiso 1 1 calc GR . . . .
P2B P 1.000000 1.000000 0.000000 0.0878(7) Uani 0.219(3) 2 d DS T P A 3
F7B F 0.849(2) 0.994(3) 0.0255(17) 0.120(13) Uani 0.219(3) 1 d D U . A 3
F8B F 0.973(4) 0.973(2) -0.0603(8) 0.142(12) Uani 0.219(3) 1 d D U . A 3
F9B F 1.052(3) 0.9110(15) 0.024(2) 0.15(2) Uani 0.219(3) 1 d D U . A 3
P2A P 1.000000 1.000000 0.000000 0.0878(7) Uani 0.358(3) 2 d DS T P B 2
F7A F 0.8357(15) 1.0171(10) -0.0122(15) 0.114(8) Uani 0.358(3) 1 d D U . B 2
F8A F 1.014(2) 0.9208(12) -0.0383(10) 0.132(10) Uani 0.358(3) 1 d D U . B 2
F9A F 0.982(3) 0.9415(14) 0.0529(9) 0.160(13) Uani 0.358(3) 1 d D U . B 2
P1 P 0.10761(11) 0.85401(7) 0.36691(5) 0.0547(3) Uani 1 1 d . . . . .
F1 F 0.0768(3) 0.8693(2) 0.43129(12) 0.0736(8) Uani 1 1 d . . . . .
F2 F -0.0492(3) 0.8333(2) 0.36310(14) 0.0808(9) Uani 1 1 d . . . . .
F3 F 0.1685(3) 0.75926(16) 0.38542(14) 0.0772(9) Uani 1 1 d . . . . .
F4 F 0.0491(3) 0.94815(17) 0.34951(13) 0.0729(7) Uani 1 1 d . . . . .
F5 F 0.2669(3) 0.87284(16) 0.37215(13) 0.0673(7) Uani 1 1 d . . . . .
F6 F 0.1392(3) 0.83790(19) 0.30318(13) 0.0751(8) Uani 1 1 d . . . . .
P3 P 1.000000 0.500000 0.500000 0.0556(4) Uani 1 2 d S T P . .
F10 F 0.9490(3) 0.42658(17) 0.53874(13) 0.0736(8) Uani 1 1 d . . . . .
F11 F 0.9585(3) 0.4616(2) 0.44549(13) 0.0753(8) Uani 1 1 d . . . . .
F12 F 1.1594(3) 0.44888(16) 0.49645(11) 0.0616(6) Uani 1 1 d . . . . .
P2 P 1.000000 1.000000 0.000000 0.0878(7) Uani 0.423(3) 2 d DS T P C 1
F7 F 0.901(3) 0.9675(16) 0.0484(7) 0.126(9) Uani 0.423(3) 1 d D U . C 1
F8 F 0.873(2) 1.0003(9) -0.0453(8) 0.116(5) Uani 0.423(3) 1 d D U . C 1
F9 F 1.059(2) 0.9106(8) -0.0117(13) 0.115(9) Uani 0.423(3) 1 d D U . C 1

loop_
_atom_site_aniso_label
_atom_site_aniso_U_11
_atom_site_aniso_U_22
_atom_site_aniso_U_33
_atom_site_aniso_U_23
_atom_site_aniso_U_13
_atom_site_aniso_U_12
Br1 0.03410(17) 0.0604(2) 0.04270(19) 0.00023(14) -0.00120(15) -0.01433(14)
Br2 0.03348(17) 0.0560(2) 0.0530(2) -0.00125(15) 0.00216(16) -0.00812(14)
Br3 0.02887(18) 0.1235(4) 0.0492(2) 0.0147(2) -0.01039(17) -0.0289(2)
Br4 0.02305(15) 0.0631(2) 0.0494(2) 0.00812(15) -0.01116(14) -0.01181(13)
Zn1 0.0370(2) 0.0510(2) 0.0483(2) -0.00239(16) -0.00478(18) -0.01325(16)
Zn2 0.02784(17) 0.0483(2) 0.0401(2) 0.00193(14) -0.01194(16) -0.00764(14)
O1 0.0347(11) 0.0489(13) 0.0473(13) -0.0019(10) -0.0047(11) -0.0091(9)
O2 0.0370(12) 0.0533(13) 0.0460(13) 0.0006(10) -0.0060(11) -0.0156(10)
O3 0.0291(10) 0.0524(13) 0.0408(12) 0.0045(9) -0.0116(10) -0.0069(9)
O4 0.0310(11) 0.0686(16) 0.0401(12) 0.0037(10) -0.0100(10) -0.0157(10)
N1 0.0430(16) 0.0564(18) 0.0533(18) -0.0022(13) -0.0009(15) -0.0176(13)
N2 0.0410(15) 0.0521(16) 0.0464(16) -0.0029(12) -0.0103(14) -0.0074(12)
N3 0.0561(19) 0.0521(17) 0.0494(17) -0.0034(13) -0.0116(16) -0.0151(14)
N4 0.0395(15) 0.0541(17) 0.0521(18) -0.0046(13) -0.0096(14) -0.0065(12)
N5 0.0292(12) 0.0543(16) 0.0455(15) 0.0039(12) -0.0116(12) -0.0083(11)
N6 0.0326(13) 0.0451(14) 0.0407(14) 0.0014(11) -0.0090(12) -0.0057(10)
N7 0.0547(18) 0.0469(15) 0.0400(15) 0.0010(11) -0.0065(14) -0.0068(13)
N8 0.0424(15) 0.0491(16) 0.0451(16) 0.0028(12) -0.0062(13) -0.0094(12)
C1 0.0294(14) 0.0507(17) 0.0369(15) 0.0019(12) -0.0058(13) -0.0101(12)
C2 0.0285(14) 0.0493(17) 0.0399(16) 0.0043(12) -0.0094(13) -0.0109(12)
C3 0.0281(13) 0.0547(18) 0.0375(15) 0.0063(13) -0.0097(13) -0.0121(12)
C4 0.0264(13) 0.0498(17) 0.0339(14) 0.0029(12) -0.0098(12) -0.0082(11)
C5 0.0251(13) 0.0505(17) 0.0400(16) 0.0052(12) -0.0101(13) -0.0082(11)
C6 0.0280(14) 0.0514(17) 0.0411(17) 0.0043(13) -0.0067(13) -0.0077(12)
C7 0.0297(14) 0.0491(17) 0.0421(17) 0.0017(13) -0.0091(13) -0.0106(12)
C8 0.0440(18) 0.064(2) 0.0401(17) 0.0025(15) -0.0139(16) -0.0144(16)
C9 0.0397(17) 0.0517(19) 0.059(2) -0.0050(16) -0.0059(17) -0.0098(14)
C10 0.0305(14) 0.0510(18) 0.0459(18) 0.0024(13) -0.0100(14) -0.0108(12)
C11 0.0273(13) 0.0518(17) 0.0392(16) 0.0058(12) -0.0102(13) -0.0129(12)
C12 0.0253(13) 0.0505(17) 0.0372(15) 0.0034(12) -0.0082(13) -0.0104(11)
C13 0.0294(14) 0.0569(19) 0.0410(17) 0.0021(13) -0.0085(14) -0.0144(13)
C14 0.0239(13) 0.072(2) 0.0428(18) 0.0053(15) -0.0083(14) -0.0172(14)
C15 0.0238(13) 0.0589(19) 0.0403(16) 0.0039(13) -0.0119(13) -0.0118(12)
C16 0.0254(13) 0.0466(16) 0.0407(16) 0.0041(12) -0.0105(13) -0.0105(11)
C17 0.0206(12) 0.0524(17) 0.0464(18) 0.0030(13) -0.0100(13) -0.0104(11)
C18 0.0276(14) 0.072(2) 0.0440(18) 0.0054(15) -0.0161(14) -0.0145(14)
C19 0.046(2) 0.080(3) 0.050(2) 0.0054(18) -0.0193(18) -0.0299(18)
C20 0.0283(16) 0.088(3) 0.056(2) 0.013(2) -0.0100(17) -0.0052(17)
C21 0.0282(14) 0.062(2) 0.0417(17) 0.0088(14) -0.0136(14) -0.0105(13)
C22 0.051(2) 0.058(2) 0.0449(19) -0.0022(15) -0.0093(17) -0.0022(16)
C23 0.060(2) 0.056(2) 0.049(2) -0.0028(16) -0.0077(19) -0.0033(17)
C24 0.071(3) 0.058(2) 0.048(2) -0.0051(16) -0.014(2) -0.0052(19)
C25 0.060(2) 0.050(2) 0.057(2) -0.0022(16) -0.020(2) -0.0095(17)
C26 0.0457(19) 0.0473(18) 0.050(2) -0.0026(14) -0.0137(17) -0.0056(14)
C27 0.049(2) 0.055(2) 0.060(2) -0.0063(17) -0.0076(19) -0.0177(16)
C28 0.069(3) 0.051(2) 0.066(3) 0.0018(17) -0.028(2) -0.0142(18)
C29 0.085(4) 0.060(2) 0.071(3) 0.011(2) -0.037(3) -0.019(2)
C30 0.119(5) 0.074(3) 0.066(3) 0.019(2) -0.040(3) -0.041(3)
C31 0.096(4) 0.068(3) 0.053(2) 0.0068(19) -0.014(3) -0.041(3)
C32 0.070(3) 0.055(2) 0.049(2) -0.0019(16) -0.007(2) -0.0263(19)
C33 0.055(2) 0.059(2) 0.055(2) -0.0064(17) 0.008(2) -0.0253(18)
C34 0.0466(19) 0.0525(19) 0.049(2) -0.0009(15) -0.0137(17) -0.0008(15)
C35 0.052(2) 0.062(2) 0.051(2) -0.0064(17) -0.0162(19) 0.0071(17)
C36 0.049(2) 0.062(2) 0.069(3) -0.0155(19) -0.025(2) 0.0087(17)
C37 0.0365(17) 0.055(2) 0.076(3) -0.0130(19) -0.0141(19) -0.0012(15)
C38 0.0367(17) 0.0517(19) 0.063(2) -0.0083(16) -0.0077(17) -0.0031(14)
C39 0.0353(17) 0.057(2) 0.076(3) -0.0059(19) -0.0043(19) -0.0094(15)
C40 0.0348(16) 0.0467(17) 0.0491(19) 0.0030(14) -0.0084(15) -0.0037(13)
C41 0.0419(18) 0.056(2) 0.049(2) 0.0056(15) -0.0032(17) 0.0010(15)
C42 0.055(2) 0.0512(19) 0.0420(18) 0.0002(14) -0.0072(17) -0.0004(16)
C43 0.049(2) 0.0480(18) 0.0450(18) 0.0000(14) -0.0132(16) -0.0062(14)
C44 0.0364(16) 0.0438(16) 0.0426(17) 0.0025(12) -0.0120(14) -0.0076(12)
C45 0.0339(16) 0.062(2) 0.0438(18) -0.0015(15) -0.0152(15) -0.0066(14)
C46 0.082(3) 0.051(2) 0.0381(18) -0.0009(14) -0.001(2) -0.0164(19)
C47 0.128(5) 0.048(2) 0.046(2) 0.0003(16) -0.002(3) -0.015(3)
C48 0.138(6) 0.043(2) 0.054(2) 0.0017(17) -0.004(3) 0.014(3)
C49 0.090(4) 0.067(3) 0.046(2) -0.0017(18) -0.014(2) 0.026(2)
C50 0.055(2) 0.055(2) 0.0386(17) 0.0020(14) -0.0067(17) 0.0073(16)
C51 0.0326(16) 0.065(2) 0.049(2) 0.0026(16) -0.0064(16) 0.0055(15)
C52 0.059(2) 0.052(2) 0.047(2) 0.0035(15) 0.0005(19) -0.0001(17)
C53 0.094(4) 0.050(2) 0.064(3) 0.0035(19) 0.011(3) 0.002(2)
C54 0.117(5) 0.050(2) 0.079(3) -0.012(2) 0.013(3) -0.031(3)
C55 0.080(3) 0.073(3) 0.060(3) -0.009(2) 0.003(2) -0.041(3)
C56 0.053(2) 0.056(2) 0.0477(19) 0.0024(15) -0.0097(18) -0.0191(16)
C57 0.0346(16) 0.068(2) 0.056(2) 0.0046(17) -0.0113(17) -0.0205(15)
C58 0.054(2) 0.084(3) 0.063(3) -0.018(2) 0.008(2) -0.020(2)
C59 0.049(2) 0.073(3) 0.076(3) -0.006(2) -0.019(2) 0.000(2)
C60 0.065(3) 0.080(3) 0.050(2) 0.0102(19) -0.010(2) -0.022(2)
C61 0.0307(15) 0.068(2) 0.056(2) -0.0017(17) -0.0084(16) -0.0079(15)
C62 0.080(3) 0.064(3) 0.058(2) -0.0067(19) 0.004(2) -0.035(2)
C63 0.056(2) 0.066(3) 0.060(2) 0.0083(19) -0.006(2) 0.0132(19)
P2B 0.0595(11) 0.0620(11) 0.140(2) 0.0134(11) -0.0020(13) -0.0186(8)
F7B 0.059(13) 0.18(3) 0.14(3) -0.04(3) -0.004(17) -0.051(17)
F8B 0.14(2) 0.17(3) 0.102(16) 0.003(16) -0.046(16) 0.03(2)
F9B 0.053(13) 0.12(2) 0.26(5) 0.06(3) 0.01(2) -0.003(12)
P2A 0.0595(11) 0.0620(11) 0.140(2) 0.0134(11) -0.0020(13) -0.0186(8)
F7A 0.063(7) 0.077(8) 0.20(3) -0.024(13) -0.033(13) -0.006(5)
F8A 0.101(14) 0.093(12) 0.21(3) 0.023(11) -0.019(12) -0.050(10)
F9A 0.15(2) 0.094(12) 0.24(3) 0.049(14) 0.009(19) -0.085(15)
P1 0.0378(5) 0.0606(6) 0.0647(6) 0.0033(5) -0.0173(5) -0.0075(4)
F1 0.0542(15) 0.101(2) 0.0601(16) 0.0029(14) -0.0164(13) 0.0009(14)
F2 0.0443(13) 0.107(2) 0.091(2) 0.0210(17) -0.0295(14) -0.0236(14)
F3 0.0709(17) 0.0570(14) 0.105(2) 0.0082(14) -0.0443(17) -0.0127(12)
F4 0.0637(16) 0.0664(16) 0.0792(18) 0.0105(13) -0.0052(14) 0.0054(12)
F5 0.0421(12) 0.0653(15) 0.097(2) -0.0114(13) -0.0123(13) -0.0120(10)
F6 0.0637(17) 0.0889(19) 0.0699(17) -0.0099(14) -0.0168(14) -0.0004(14)
P3 0.0439(7) 0.0636(8) 0.0519(8) 0.0001(6) -0.0087(6) 0.0099(6)
F10 0.0570(15) 0.0690(16) 0.0834(19) 0.0075(13) 0.0011(14) 0.0117(12)
F11 0.0566(15) 0.098(2) 0.0676(17) -0.0199(14) -0.0134(13) 0.0067(14)
F12 0.0460(12) 0.0679(14) 0.0623(15) -0.0016(11) -0.0060(11) 0.0122(11)
P2 0.0595(11) 0.0620(11) 0.140(2) 0.0134(11) -0.0020(13) -0.0186(8)
F7 0.14(2) 0.17(2) 0.102(10) -0.012(10) 0.021(10) -0.118(17)
F8 0.134(14) 0.068(8) 0.147(14) 0.014(7) -0.037(11) -0.027(8)
F9 0.082(10) 0.063(6) 0.20(2) -0.026(11) 0.053(14) -0.029(6)

loop_
_atom_type_symbol
_atom_type_description
_atom_type_scat_dispersion_real
_atom_type_scat_dispersion_imag
_atom_type_scat_source
C C 0.0033 0.0016 'International Tables Vol C Tables 4.2.6.8 and 6.1.1.4'
H H 0.0000 0.0000 'International Tables Vol C Tables 4.2.6.8 and 6.1.1.4'
Br Br -0.2901 2.4595 'International Tables Vol C Tables 4.2.6.8 and 6.1.1.4'
F F 0.0171 0.0103 'International Tables Vol C Tables 4.2.6.8 and 6.1.1.4'
N N 0.0061 0.0033 'International Tables Vol C Tables 4.2.6.8 and 6.1.1.4'
O O 0.0106 0.0060 'International Tables Vol C Tables 4.2.6.8 and 6.1.1.4'
P P 0.1023 0.0942 'International Tables Vol C Tables 4.2.6.8 and 6.1.1.4'
Zn Zn 0.2839 1.4301 'International Tables Vol C Tables 4.2.6.8 and 6.1.1.4'

loop_
_geom_angle_atom_site_label_1
_geom_angle_atom_site_label_2
_geom_angle_atom_site_label_3
_geom_angle
_geom_angle_site_symmetry_1
_geom_angle_site_symmetry_3
_geom_angle_publ_flag
O1 Zn1 O2 79.02(10) . . ?
O1 Zn1 N1 166.76(12) . . ?
O1 Zn1 N2 108.68(12) . . ?
O1 Zn1 N3 106.53(12) . . ?
O1 Zn1 N4 96.75(11) . . ?
O2 Zn1 N4 88.74(10) . . ?
N1 Zn1 O2 88.58(12) . . ?
N1 Zn1 N2 83.11(13) . . ?
N1 Zn1 N3 77.81(14) . . ?
N1 Zn1 N4 78.18(12) . . ?
N2 Zn1 O2 169.72(11) . . ?
N2 Zn1 N3 94.22(12) . . ?
N2 Zn1 N4 83.65(11) . . ?
N3 Zn1 O2 89.91(11) . . ?
N3 Zn1 N4 155.97(13) . . ?
O3 Zn2 N7 92.31(11) . . ?
O3 Zn2 N8 82.76(11) . . ?
O4 Zn2 O3 78.97(10) . . ?
O4 Zn2 N5 165.23(12) . . ?
O4 Zn2 N6 111.19(11) . . ?
O4 Zn2 N7 101.29(12) . . ?
O4 Zn2 N8 100.32(11) . . ?
N5 Zn2 O3 86.33(11) . . ?
N5 Zn2 N7 77.72(12) . . ?
N5 Zn2 N8 79.00(12) . . ?
N6 Zn2 O3 166.41(10) . . ?
N6 Zn2 N5 83.55(12) . . ?
N6 Zn2 N7 94.36(12) . . ?
N6 Zn2 N8 86.42(12) . . ?
N7 Zn2 N8 156.47(12) . . ?
C1 O1 Zn1 115.0(2) . . ?
C2 O2 Zn1 108.8(2) . . ?
C12 O3 Zn2 108.4(2) . . ?
C13 O4 Zn2 113.3(2) . . ?
C27 N1 Zn1 107.2(2) . . ?
C33 N1 Zn1 105.1(2) . . ?
C33 N1 C27 111.1(3) . . ?
C33 N1 C39 113.1(3) . . ?
C39 N1 Zn1 108.8(2) . . ?
C39 N1 C27 111.1(3) . . ?
C22 N2 Zn1 129.4(3) . . ?
C26 N2 Zn1 111.1(3) . . ?
C26 N2 C22 119.2(3) . . ?
C28 N3 Zn1 129.8(3) . . ?
C28 N3 C32 119.4(4) . . ?
C32 N3 Zn1 110.7(3) . . ?
C34 N4 Zn1 128.3(3) . . ?
C38 N4 Zn1 103.7(2) . . ?
C38 N4 C34 118.1(3) . . ?
C45 N5 Zn2 107.7(2) . . ?
C45 N5 C51 111.0(3) . . ?
C45 N5 C57 112.7(3) . . ?
C51 N5 Zn2 105.8(2) . . ?
C51 N5 C57 111.4(3) . . ?
C57 N5 Zn2 107.8(2) . . ?
C40 N6 Zn2 129.7(2) . . ?
C40 N6 C44 119.1(3) . . ?
C44 N6 Zn2 110.7(2) . . ?
C46 N7 Zn2 128.7(3) . . ?
C50 N7 Zn2 111.9(3) . . ?
C50 N7 C46 119.3(4) . . ?
C52 N8 Zn2 130.5(3) . . ?
C56 N8 Zn2 108.9(2) . . ?
C56 N8 C52 118.3(3) . . ?
O1 C1 C2 118.9(3) . . ?
O1 C1 C6 122.9(3) . . ?
C6 C1 C2 118.1(3) . . ?
O2 C2 C1 117.7(3) . . ?
O2 C2 C3 123.7(3) . . ?
C3 C2 C1 118.6(3) . . ?
C2 C3 Br1 115.0(2) . . ?
C4 C3 Br1 123.9(3) . . ?
C4 C3 C2 121.1(3) . . ?
C3 C4 C5 119.6(3) . . ?
C3 C4 C7 129.6(3) . . ?
C5 C4 C7 110.7(3) . . ?
C4 C5 C11 111.2(3) . . ?
C6 C5 C4 121.3(3) . . ?
C6 C5 C11 127.5(3) . . ?
C1 C6 Br2 115.5(3) . . ?
C5 C6 Br2 123.3(3) . . ?
C5 C6 C1 121.2(3) . . ?
C4 C7 C8 107.5(3) . . ?
C4 C7 C9 116.5(3) . . ?
C4 C7 C10 102.0(3) . . ?
C8 C7 C10 110.8(3) . . ?
C9 C7 C8 110.5(3) . . ?
C9 C7 C10 109.4(3) . . ?
C7 C8 H8A 109.5 . . ?
C7 C8 H8B 109.5 . . ?
C7 C8 H8C 109.5 . . ?
H8A C8 H8B 109.5 . . ?
H8A C8 H8C 109.5 . . ?
H8B C8 H8C 109.5 . . ?
C7 C9 H9A 109.5 . . ?
C7 C9 H9B 109.5 . . ?
C7 C9 H9C 109.5 . . ?
H9A C9 H9B 109.5 . . ?
H9A C9 H9C 109.5 . . ?
H9B C9 H9C 109.5 . . ?
C7 C10 H10A 110.0 . . ?
C7 C10 H10B 110.0 . . ?
C7 C10 C11 108.4(3) . . ?
H10A C10 H10B 108.4 . . ?
C11 C10 H10A 110.0 . . ?
C11 C10 H10B 110.0 . . ?
C5 C11 C10 102.9(3) . . ?
C5 C11 C21 112.4(3) . . ?
C10 C11 C21 114.4(3) . . ?
C16 C11 C5 113.4(3) . . ?
C16 C11 C10 111.2(3) . . ?
C16 C11 C21 102.9(3) . . ?
O3 C12 C13 117.9(3) . . ?
O3 C12 C17 124.0(3) . . ?
C17 C12 C13 118.0(3) . . ?
O4 C13 C12 117.7(3) . . ?
O4 C13 C14 123.6(3) . . ?
C14 C13 C12 118.7(3) . . ?
C13 C14 Br3 114.9(3) . . ?
C15 C14 Br3 123.8(2) . . ?
C15 C14 C13 121.2(3) . . ?
C14 C15 C16 119.6(3) . . ?
C14 C15 C18 129.8(3) . . ?
C16 C15 C18 110.6(3) . . ?
C15 C16 C11 111.5(2) . . ?
C17 C16 C11 127.0(3) . . ?
C17 C16 C15 121.4(3) . . ?
C12 C17 Br4 115.6(2) . . ?
C16 C17 Br4 123.5(3) . . ?
C16 C17 C12 120.9(3) . . ?
C15 C18 C19 108.8(3) . . ?
C15 C18 C20 114.0(3) . . ?
C15 C18 C21 103.1(2) . . ?
C19 C18 C20 111.0(3) . . ?
C19 C18 C21 110.9(3) . . ?
C20 C18 C21 108.9(3) . . ?
C18 C19 H19A 109.5 . . ?
C18 C19 H19B 109.5 . . ?
C18 C19 H19C 109.5 . . ?
H19A C19 H19B 109.5 . . ?
H19A C19 H19C 109.5 . . ?
H19B C19 H19C 109.5 . . ?
C18 C20 H20A 109.5 . . ?
C18 C20 H20B 109.5 . . ?
C18 C20 H20C 109.5 . . ?
H20A C20 H20B 109.5 . . ?
H20A C20 H20C 109.5 . . ?
H20B C20 H20C 109.5 . . ?
C11 C21 H21A 110.0 . . ?
C11 C21 H21B 110.0 . . ?
C18 C21 C11 108.7(3) . . ?
C18 C21 H21A 110.0 . . ?
C18 C21 H21B 110.0 . . ?
H21A C21 H21B 108.3 . . ?
N2 C22 C23 119.8(4) . . ?
N2 C22 C58 119.0(4) . . ?
C23 C22 C58 121.2(4) . . ?
C22 C23 H23 119.6 . . ?
C24 C23 C22 120.7(4) . . ?
C24 C23 H23 119.6 . . ?
C23 C24 H24 120.4 . . ?
C25 C24 C23 119.1(4) . . ?
C25 C24 H24 120.4 . . ?
C24 C25 H25 120.5 . . ?
C24 C25 C26 118.9(4) . . ?
C26 C25 H25 120.5 . . ?
N2 C26 C25 122.1(4) . . ?
N2 C26 C27 118.4(3) . . ?
C25 C26 C27 119.4(4) . . ?
N1 C27 C26 114.3(3) . . ?
N1 C27 H27A 108.7 . . ?
N1 C27 H27B 108.7 . . ?
C26 C27 H27A 108.7 . . ?
C26 C27 H27B 108.7 . . ?
H27A C27 H27B 107.6 . . ?
N3 C28 C29 120.4(5) . . ?
N3 C28 C59 117.7(4) . . ?
C29 C28 C59 121.9(5) . . ?
C28 C29 H29 120.4 . . ?
C30 C29 C28 119.2(5) . . ?
C30 C29 H29 120.4 . . ?
C29 C30 H30 119.9 . . ?
C29 C30 C31 120.3(5) . . ?
C31 C30 H30 119.9 . . ?
C30 C31 H31 120.9 . . ?
C32 C31 C30 118.2(5) . . ?
C32 C31 H31 120.9 . . ?
N3 C32 C31 122.5(5) . . ?
N3 C32 C33 115.9(4) . . ?
C31 C32 C33 121.6(5) . . ?
N1 C33 C32 110.1(4) . . ?
N1 C33 H33A 109.6 . . ?
N1 C33 H33B 109.6 . . ?
C32 C33 H33A 109.6 . . ?
C32 C33 H33B 109.6 . . ?
H33A C33 H33B 108.2 . . ?
N4 C34 C35 121.7(4) . . ?
N4 C34 C60 117.4(3) . . ?
C35 C34 C60 121.0(4) . . ?
C34 C35 H35 120.3 . . ?
C36 C35 C34 119.5(4) . . ?
C36 C35 H35 120.3 . . ?
C35 C36 H36 120.5 . . ?
C35 C36 C37 119.0(4) . . ?
C37 C36 H36 120.5 . . ?
C36 C37 H37 120.6 . . ?
C36 C37 C38 118.7(4) . . ?
C38 C37 H37 120.6 . . ?
N4 C38 C37 122.6(4) . . ?
N4 C38 C39 114.3(3) . . ?
C37 C38 C39 123.1(4) . . ?
N1 C39 C38 109.5(3) . . ?
N1 C39 H39A 109.8 . . ?
N1 C39 H39B 109.8 . . ?
C38 C39 H39A 109.8 . . ?
C38 C39 H39B 109.8 . . ?
H39A C39 H39B 108.2 . . ?
N6 C40 C41 120.5(3) . . ?
N6 C40 C61 119.6(3) . . ?
C41 C40 C61 119.9(3) . . ?
C40 C41 H41 119.8 . . ?
C42 C41 C40 120.4(4) . . ?
C42 C41 H41 119.8 . . ?
C41 C42 H42 120.6 . . ?
C41 C42 C43 118.8(4) . . ?
C43 C42 H42 120.6 . . ?
C42 C43 H43 120.3 . . ?
C44 C43 C42 119.4(3) . . ?
C44 C43 H43 120.3 . . ?
N6 C44 C43 121.7(3) . . ?
N6 C44 C45 118.6(3) . . ?
C43 C44 C45 119.5(3) . . ?
N5 C45 C44 114.6(3) . . ?
N5 C45 H45A 108.6 . . ?
N5 C45 H45B 108.6 . . ?
C44 C45 H45A 108.6 . . ?
C44 C45 H45B 108.6 . . ?
H45A C45 H45B 107.6 . . ?
N7 C46 C47 120.1(5) . . ?
N7 C46 C62 118.3(4) . . ?
C47 C46 C62 121.7(5) . . ?
C46 C47 H47 119.9 . . ?
C48 C47 C46 120.2(5) . . ?
C48 C47 H47 119.9 . . ?
C47 C48 H48 120.3 . . ?
C49 C48 C47 119.3(4) . . ?
C49 C48 H48 120.3 . . ?
C48 C49 H49 120.6 . . ?
C48 C49 C50 118.9(5) . . ?
C50 C49 H49 120.6 . . ?
N7 C50 C49 122.1(5) . . ?
N7 C50 C51 116.3(3) . . ?
C49 C50 C51 121.5(4) . . ?
N5 C51 C50 110.8(3) . . ?
N5 C51 H51A 109.5 . . ?
N5 C51 H51B 109.5 . . ?
C50 C51 H51A 109.5 . . ?
C50 C51 H51B 109.5 . . ?
H51A C51 H51B 108.1 . . ?
N8 C52 C53 121.0(4) . . ?
N8 C52 C63 118.0(4) . . ?
C53 C52 C63 120.9(4) . . ?
C52 C53 H53 120.2 . . ?
C54 C53 C52 119.7(5) . . ?
C54 C53 H53 120.2 . . ?
C53 C54 H54 120.2 . . ?
C53 C54 C55 119.5(4) . . ?
C55 C54 H54 120.2 . . ?
C54 C55 H55 120.6 . . ?
C54 C55 C56 118.7(5) . . ?
C56 C55 H55 120.6 . . ?
N8 C56 C55 122.7(4) . . ?
N8 C56 C57 115.8(3) . . ?
C55 C56 C57 121.3(4) . . ?
N5 C57 C56 111.8(3) . . ?
N5 C57 H57A 109.3 . . ?
N5 C57 H57B 109.3 . . ?
C56 C57 H57A 109.3 . . ?
C56 C57 H57B 109.3 . . ?
H57A C57 H57B 107.9 . . ?
C22 C58 H58A 109.5 . . ?
C22 C58 H58B 109.5 . . ?
C22 C58 H58C 109.5 . . ?
H58A C58 H58B 109.5 . . ?
H58A C58 H58C 109.5 . . ?
H58B C58 H58C 109.5 . . ?
C28 C59 H59A 109.5 . . ?
C28 C59 H59B 109.5 . . ?
C28 C59 H59C 109.5 . . ?
H59A C59 H59B 109.5 . . ?
H59A C59 H59C 109.5 . . ?
H59B C59 H59C 109.5 . . ?
C34 C60 H60A 109.5 . . ?
C34 C60 H60B 109.5 . . ?
C34 C60 H60C 109.5 . . ?
H60A C60 H60B 109.5 . . ?
H60A C60 H60C 109.5 . . ?
H60B C60 H60C 109.5 . . ?
C40 C61 H61A 109.5 . . ?
C40 C61 H61B 109.5 . . ?
C40 C61 H61C 109.5 . . ?
H61A C61 H61B 109.5 . . ?
H61A C61 H61C 109.5 . . ?
H61B C61 H61C 109.5 . . ?
C46 C62 H62A 109.5 . . ?
C46 C62 H62B 109.5 . . ?
C46 C62 H62C 109.5 . . ?
H62A C62 H62B 109.5 . . ?
H62A C62 H62C 109.5 . . ?
H62B C62 H62C 109.5 . . ?
C52 C63 H63A 109.5 . . ?
C52 C63 H63B 109.5 . . ?
C52 C63 H63C 109.5 . . ?
H63A C63 H63B 109.5 . . ?
H63A C63 H63C 109.5 . . ?
H63B C63 H63C 109.5 . . ?
F7B P2B F7B 180.0 2_775 . ?
F7B P2B F8B 96.8(14) . . ?
F7B P2B F8B 83.2(14) 2_775 . ?
F8B P2B F8B 180.0 2_775 . ?
F9B P2B F7B 88.9(16) . . ?
F9B P2B F7B 91.1(16) 2_775 . ?
F9B P2B F8B 92.6(17) . . ?
F9B P2B F8B 87.4(17) 2_775 . ?
F9B P2B F9B 180.0 2_775 . ?
F7A P2A F8A 87.4(9) . . ?
F7A P2A F8A 92.6(9) 2_775 . ?
F8A P2A F8A 180.0(11) 2_775 . ?
F9A P2A F7A 86.3(11) 2_775 . ?
F9A P2A F7A 93.7(11) . . ?
F9A P2A F8A 90.8(12) 2_775 . ?
F9A P2A F8A 89.2(12) . . ?
F1 P1 F3 89.42(18) . . ?
F2 P1 F1 89.93(18) . . ?
F2 P1 F3 90.17(17) . . ?
F2 P1 F4 90.57(17) . . ?
F2 P1 F5 178.38(17) . . ?
F2 P1 F6 90.19(18) . . ?
F4 P1 F1 89.82(17) . . ?
F4 P1 F3 178.93(18) . . ?
F4 P1 F5 90.79(16) . . ?
F4 P1 F6 90.78(17) . . ?
F5 P1 F1 89.21(16) . . ?
F5 P1 F3 88.46(15) . . ?
F6 P1 F1 179.38(17) . . ?
F6 P1 F3 89.98(18) . . ?
F6 P1 F5 90.66(17) . . ?
F10 P3 F10 180.0 2_766 . ?
F10 P3 F11 89.88(18) 2_766 . ?
F10 P3 F11 90.12(18) 2_766 2_766 ?
F10 P3 F11 90.12(18) . . ?
F10 P3 F11 89.88(18) . 2_766 ?
F10 P3 F12 90.46(14) 2_766 2_766 ?
F10 P3 F12 90.46(14) . . ?
F10 P3 F12 89.54(14) . 2_766 ?
F10 P3 F12 89.54(14) 2_766 . ?
F11 P3 F11 180.0 . 2_766 ?
F12 P3 F11 90.11(14) . . ?
F12 P3 F11 90.12(14) 2_766 2_766 ?
F12 P3 F11 89.88(14) . 2_766 ?
F12 P3 F11 89.88(14) 2_766 . ?
F12 P3 F12 180.0 2_766 . ?
F7 P2 F7 180.0(9) . 2_775 ?
F7 P2 F8 89.9(9) . 2_775 ?
F7 P2 F8 89.9(9) 2_775 . ?
F7 P2 F8 90.1(9) 2_775 2_775 ?
F7 P2 F8 90.1(9) . . ?
F8 P2 F8 180.0 2_775 . ?
F9 P2 F7 89.4(11) . . ?
F9 P2 F7 90.6(11) 2_775 . ?
F9 P2 F7 90.6(11) . 2_775 ?
F9 P2 F7 89.4(11) 2_775 2_775 ?
F9 P2 F8 87.9(10) . . ?
F9 P2 F8 87.9(10) 2_775 2_775 ?
F9 P2 F8 92.1(10) . 2_775 ?
F9 P2 F8 92.1(10) 2_775 . ?
F9 P2 F9 180.0 . 2_775 ?

loop_
_geom_bond_atom_site_label_1
_geom_bond_atom_site_label_2
_geom_bond_distance
_geom_bond_site_symmetry_2
_geom_bond_publ_flag
Br1 C3 1.895(4) . ?
Br2 C6 1.900(4) . ?
Br3 C14 1.894(3) . ?
Br4 C17 1.886(3) . ?
Zn1 O1 1.991(3) . ?
Zn1 O2 2.211(3) . ?
Zn1 N1 2.121(3) . ?
Zn1 N2 2.139(3) . ?
Zn1 N3 2.183(3) . ?
Zn1 N4 2.418(3) . ?
Zn2 O3 2.163(3) . ?
Zn2 O4 2.024(2) . ?
Zn2 N5 2.143(3) . ?
Zn2 N6 2.126(3) . ?
Zn2 N7 2.192(3) . ?
Zn2 N8 2.306(3) . ?
O1 C1 1.283(4) . ?
O2 C2 1.276(4) . ?
O3 C12 1.270(3) . ?
O4 C13 1.270(4) . ?
N1 C27 1.493(5) . ?
N1 C33 1.467(6) . ?
N1 C39 1.482(5) . ?
N2 C22 1.363(5) . ?
N2 C26 1.352(5) . ?
N3 C28 1.357(6) . ?
N3 C32 1.358(6) . ?
N4 C34 1.350(5) . ?
N4 C38 1.344(5) . ?
N5 C45 1.470(5) . ?
N5 C51 1.475(5) . ?
N5 C57 1.487(5) . ?
N6 C40 1.360(5) . ?
N6 C44 1.363(4) . ?
N7 C46 1.364(5) . ?
N7 C50 1.345(5) . ?
N8 C52 1.357(5) . ?
N8 C56 1.354(5) . ?
C1 C2 1.465(5) . ?
C1 C6 1.418(5) . ?
C2 C3 1.440(5) . ?
C3 C4 1.373(4) . ?
C4 C5 1.432(5) . ?
C4 C7 1.535(5) . ?
C5 C6 1.375(5) . ?
C5 C11 1.522(4) . ?
C7 C8 1.545(5) . ?
C7 C9 1.535(5) . ?
C7 C10 1.558(5) . ?
C8 H8A 0.9800 . ?
C8 H8B 0.9800 . ?
C8 H8C 0.9800 . ?
C9 H9A 0.9800 . ?
C9 H9B 0.9800 . ?
C9 H9C 0.9800 . ?
C10 H10A 0.9900 . ?
C10 H10B 0.9900 . ?
C10 C11 1.558(5) . ?
C11 C16 1.516(5) . ?
C11 C21 1.561(4) . ?
C12 C13 1.478(5) . ?
C12 C17 1.426(5) . ?
C13 C14 1.429(4) . ?
C14 C15 1.376(5) . ?
C15 C16 1.438(4) . ?
C15 C18 1.528(4) . ?
C16 C17 1.375(4) . ?
C18 C19 1.544(6) . ?
C18 C20 1.546(6) . ?
C18 C21 1.554(5) . ?
C19 H19A 0.9800 . ?
C19 H19B 0.9800 . ?
C19 H19C 0.9800 . ?
C20 H20A 0.9800 . ?
C20 H20B 0.9800 . ?
C20 H20C 0.9800 . ?
C21 H21A 0.9900 . ?
C21 H21B 0.9900 . ?
C22 C23 1.395(6) . ?
C22 C58 1.498(6) . ?
C23 H23 0.9500 . ?
C23 C24 1.377(7) . ?
C24 H24 0.9500 . ?
C24 C25 1.373(7) . ?
C25 H25 0.9500 . ?
C25 C26 1.392(5) . ?
C26 C27 1.504(6) . ?
C27 H27A 0.9900 . ?
C27 H27B 0.9900 . ?
C28 C29 1.399(6) . ?
C28 C59 1.486(7) . ?
C29 H29 0.9500 . ?
C29 C30 1.383(9) . ?
C30 H30 0.9500 . ?
C30 C31 1.384(9) . ?
C31 H31 0.9500 . ?
C31 C32 1.376(6) . ?
C32 C33 1.520(6) . ?
C33 H33A 0.9900 . ?
C33 H33B 0.9900 . ?
C34 C35 1.404(5) . ?
C34 C60 1.503(6) . ?
C35 H35 0.9500 . ?
C35 C36 1.368(7) . ?
C36 H36 0.9500 . ?
C36 C37 1.389(7) . ?
C37 H37 0.9500 . ?
C37 C38 1.393(6) . ?
C38 C39 1.507(6) . ?
C39 H39A 0.9900 . ?
C39 H39B 0.9900 . ?
C40 C41 1.392(6) . ?
C40 C61 1.501(5) . ?
C41 H41 0.9500 . ?
C41 C42 1.382(6) . ?
C42 H42 0.9500 . ?
C42 C43 1.386(6) . ?
C43 H43 0.9500 . ?
C43 C44 1.386(5) . ?
C44 C45 1.520(5) . ?
C45 H45A 0.9900 . ?
C45 H45B 0.9900 . ?
C46 C47 1.397(7) . ?
C46 C62 1.490(7) . ?
C47 H47 0.9500 . ?
C47 C48 1.383(9) . ?
C48 H48 0.9500 . ?
C48 C49 1.370(9) . ?
C49 H49 0.9500 . ?
C49 C50 1.400(6) . ?
C50 C51 1.516(6) . ?
C51 H51A 0.9900 . ?
C51 H51B 0.9900 . ?
C52 C53 1.399(7) . ?
C52 C63 1.498(7) . ?
C53 H53 0.9500 . ?
C53 C54 1.372(9) . ?
C54 H54 0.9500 . ?
C54 C55 1.380(8) . ?
C55 H55 0.9500 . ?
C55 C56 1.383(6) . ?
C56 C57 1.504(6) . ?
C57 H57A 0.9900 . ?
C57 H57B 0.9900 . ?
C58 H58A 0.9800 . ?
C58 H58B 0.9800 . ?
C58 H58C 0.9800 . ?
C59 H59A 0.9800 . ?
C59 H59B 0.9800 . ?
C59 H59C 0.9800 . ?
C60 H60A 0.9800 . ?
C60 H60B 0.9800 . ?
C60 H60C 0.9800 . ?
C61 H61A 0.9800 . ?
C61 H61B 0.9800 . ?
C61 H61C 0.9800 . ?
C62 H62A 0.9800 . ?
C62 H62B 0.9800 . ?
C62 H62C 0.9800 . ?
C63 H63A 0.9800 . ?
C63 H63B 0.9800 . ?
C63 H63C 0.9800 . ?
P2B F7B 1.555(15) 2_775 ?
P2B F7B 1.555(15) . ?
P2B F8B 1.612(16) . ?
P2B F8B 1.612(16) 2_775 ?
P2B F9B 1.544(16) 2_775 ?
P2B F9B 1.544(16) . ?
P2A F7A 1.568(12) 2_775 ?
P2A F7A 1.568(12) . ?
P2A F8A 1.673(16) 2_775 ?
P2A F8A 1.673(16) . ?
P2A F9A 1.551(14) 2_775 ?
P2A F9A 1.551(14) . ?
P1 F1 1.609(3) . ?
P1 F2 1.591(3) . ?
P1 F3 1.613(3) . ?
P1 F4 1.595(3) . ?
P1 F5 1.607(3) . ?
P1 F6 1.597(3) . ?
P3 F10 1.598(3) . ?
P3 F10 1.598(3) 2_766 ?
P3 F11 1.614(3) . ?
P3 F11 1.614(3) 2_766 ?
P3 F12 1.604(2) . ?
P3 F12 1.604(2) 2_766 ?
P2 F7 1.579(12) 2_775 ?
P2 F7 1.579(11) . ?
P2 F8 1.657(13) 2_775 ?
P2 F8 1.657(13) . ?
P2 F9 1.551(11) 2_775 ?
P2 F9 1.551(11) . ?

loop_
_geom_torsion_atom_site_label_1
_geom_torsion_atom_site_label_2
_geom_torsion_atom_site_label_3
_geom_torsion_atom_site_label_4
_geom_torsion
_geom_torsion_site_symmetry_1
_geom_torsion_site_symmetry_2
_geom_torsion_site_symmetry_3
_geom_torsion_site_symmetry_4
_geom_torsion_publ_flag
Br1 C3 C4 C5 -176.9(2) . . . . ?
Br1 C3 C4 C7 -2.3(5) . . . . ?
Br3 C14 C15 C16 -178.3(3) . . . . ?
Br3 C14 C15 C18 0.0(6) . . . . ?
Zn1 O1 C1 C2 -7.6(4) . . . . ?
Zn1 O1 C1 C6 172.0(2) . . . . ?
Zn1 O2 C2 C1 2.9(3) . . . . ?
Zn1 O2 C2 C3 -179.0(2) . . . . ?
Zn1 N1 C27 C26 25.7(4) . . . . ?
Zn1 N1 C33 C32 47.0(3) . . . . ?
Zn1 N1 C39 C38 -45.8(4) . . . . ?
Zn1 N2 C22 C23 174.0(3) . . . . ?
Zn1 N2 C22 C58 -4.8(5) . . . . ?
Zn1 N2 C26 C25 -171.8(3) . . . . ?
Zn1 N2 C26 C27 11.7(4) . . . . ?
Zn1 N3 C28 C29 -178.0(3) . . . . ?
Zn1 N3 C28 C59 1.7(6) . . . . ?
Zn1 N3 C32 C31 177.9(3) . . . . ?
Zn1 N3 C32 C33 -3.9(4) . . . . ?
Zn1 N4 C34 C35 -134.5(3) . . . . ?
Zn1 N4 C34 C60 46.6(5) . . . . ?
Zn1 N4 C38 C37 142.1(3) . . . . ?
Zn1 N4 C38 C39 -37.4(4) . . . . ?
Zn2 O3 C12 C13 -15.4(4) . . . . ?
Zn2 O3 C12 C17 163.5(3) . . . . ?
Zn2 O4 C13 C12 12.6(4) . . . . ?
Zn2 O4 C13 C14 -167.9(3) . . . . ?
Zn2 N5 C45 C44 -21.9(4) . . . . ?
Zn2 N5 C51 C50 -44.2(3) . . . . ?
Zn2 N5 C57 C56 41.9(4) . . . . ?
Zn2 N6 C40 C41 -169.3(3) . . . . ?
Zn2 N6 C40 C61 11.3(5) . . . . ?
Zn2 N6 C44 C43 171.2(3) . . . . ?
Zn2 N6 C44 C45 -14.1(4) . . . . ?
Zn2 N7 C46 C47 175.0(3) . . . . ?
Zn2 N7 C46 C62 -5.5(5) . . . . ?
Zn2 N7 C50 C49 -177.3(3) . . . . ?
Zn2 N7 C50 C51 1.6(4) . . . . ?
Zn2 N8 C52 C53 158.9(3) . . . . ?
Zn2 N8 C52 C63 -23.0(6) . . . . ?
Zn2 N8 C56 C55 -162.1(4) . . . . ?
Zn2 N8 C56 C57 22.9(4) . . . . ?
O1 C1 C2 O2 2.8(4) . . . . ?
O1 C1 C2 C3 -175.4(3) . . . . ?
O1 C1 C6 Br2 -2.9(4) . . . . ?
O1 C1 C6 C5 177.8(3) . . . . ?
O2 C2 C3 Br1 -4.5(4) . . . . ?
O2 C2 C3 C4 178.0(3) . . . . ?
O3 C12 C13 O4 3.0(5) . . . . ?
O3 C12 C13 C14 -176.5(3) . . . . ?
O3 C12 C17 Br4 -1.1(5) . . . . ?
O3 C12 C17 C16 179.1(3) . . . . ?
O4 C13 C14 Br3 -3.4(5) . . . . ?
O4 C13 C14 C15 175.5(4) . . . . ?
N2 C22 C23 C24 -2.7(6) . . . . ?
N2 C26 C27 N1 -26.4(5) . . . . ?
N3 C28 C29 C30 -0.4(7) . . . . ?
N3 C32 C33 N1 -29.4(5) . . . . ?
N4 C34 C35 C36 0.1(6) . . . . ?
N4 C38 C39 N1 59.5(4) . . . . ?
N6 C40 C41 C42 -0.8(6) . . . . ?
N6 C44 C45 N5 25.5(5) . . . . ?
N7 C46 C47 C48 0.8(7) . . . . ?
N7 C50 C51 N5 29.2(5) . . . . ?
N8 C52 C53 C54 -0.2(7) . . . . ?
N8 C56 C57 N5 -45.1(5) . . . . ?
C1 C2 C3 Br1 173.5(2) . . . . ?
C1 C2 C3 C4 -3.9(4) . . . . ?
C2 C1 C6 Br2 176.7(2) . . . . ?
C2 C1 C6 C5 -2.6(4) . . . . ?
C2 C3 C4 C5 0.3(4) . . . . ?
C2 C3 C4 C7 174.9(3) . . . . ?
C3 C4 C5 C6 2.3(4) . . . . ?
C3 C4 C5 C11 -178.6(3) . . . . ?
C3 C4 C7 C8 -75.8(4) . . . . ?
C3 C4 C7 C9 48.7(5) . . . . ?
C3 C4 C7 C10 167.7(3) . . . . ?
C4 C5 C6 Br2 179.7(2) . . . . ?
C4 C5 C6 C1 -1.1(5) . . . . ?
C4 C5 C11 C10 8.3(3) . . . . ?
C4 C5 C11 C16 128.6(3) . . . . ?
C4 C5 C11 C21 -115.2(3) . . . . ?
C4 C7 C10 C11 22.3(3) . . . . ?
C5 C4 C7 C8 99.2(3) . . . . ?
C5 C4 C7 C9 -136.3(3) . . . . ?
C5 C4 C7 C10 -17.3(3) . . . . ?
C5 C11 C16 C15 131.7(3) . . . . ?
C5 C11 C16 C17 -48.6(5) . . . . ?
C5 C11 C21 C18 -139.5(3) . . . . ?
C6 C1 C2 O2 -176.9(3) . . . . ?
C6 C1 C2 C3 5.0(4) . . . . ?
C6 C5 C11 C10 -172.5(3) . . . . ?
C6 C5 C11 C16 -52.3(4) . . . . ?
C6 C5 C11 C21 63.9(4) . . . . ?
C7 C4 C5 C6 -173.3(3) . . . . ?
C7 C4 C5 C11 5.9(3) . . . . ?
C7 C10 C11 C5 -19.3(3) . . . . ?
C7 C10 C11 C16 -141.0(3) . . . . ?
C7 C10 C11 C21 102.9(3) . . . . ?
C8 C7 C10 C11 -91.8(3) . . . . ?
C9 C7 C10 C11 146.2(3) . . . . ?
C10 C11 C16 C15 -112.9(3) . . . . ?
C10 C11 C16 C17 66.8(4) . . . . ?
C10 C11 C21 C18 103.7(4) . . . . ?
C11 C5 C6 Br2 0.7(4) . . . . ?
C11 C5 C6 C1 179.9(3) . . . . ?
C11 C16 C17 Br4 0.2(5) . . . . ?
C11 C16 C17 C12 -179.9(3) . . . . ?
C12 C13 C14 Br3 176.1(3) . . . . ?
C12 C13 C14 C15 -5.0(6) . . . . ?
C13 C12 C17 Br4 177.9(3) . . . . ?
C13 C12 C17 C16 -2.0(5) . . . . ?
C13 C14 C15 C16 2.9(6) . . . . ?
C13 C14 C15 C18 -178.8(4) . . . . ?
C14 C15 C16 C11 179.5(3) . . . . ?
C14 C15 C16 C17 -0.2(5) . . . . ?
C14 C15 C18 C19 -72.2(5) . . . . ?
C14 C15 C18 C20 52.2(6) . . . . ?
C14 C15 C18 C21 170.1(4) . . . . ?
C15 C16 C17 Br4 180.0(3) . . . . ?
C15 C16 C17 C12 -0.2(5) . . . . ?
C15 C18 C21 C11 17.6(4) . . . . ?
C16 C11 C21 C18 -17.1(4) . . . . ?
C16 C15 C18 C19 106.3(4) . . . . ?
C16 C15 C18 C20 -129.3(4) . . . . ?
C16 C15 C18 C21 -11.5(4) . . . . ?
C17 C12 C13 O4 -176.0(3) . . . . ?
C17 C12 C13 C14 4.5(5) . . . . ?
C18 C15 C16 C11 0.9(4) . . . . ?
C18 C15 C16 C17 -178.9(3) . . . . ?
C19 C18 C21 C11 -98.6(3) . . . . ?
C20 C18 C21 C11 139.0(3) . . . . ?
C21 C11 C16 C15 10.0(4) . . . . ?
C21 C11 C16 C17 -170.2(3) . . . . ?
C22 N2 C26 C25 2.8(5) . . . . ?
C22 N2 C26 C27 -173.7(3) . . . . ?
C22 C23 C24 C25 1.4(6) . . . . ?
C23 C24 C25 C26 1.9(6) . . . . ?
C24 C25 C26 N2 -4.0(6) . . . . ?
C24 C25 C26 C27 172.4(4) . . . . ?
C25 C26 C27 N1 157.1(3) . . . . ?
C26 N2 C22 C23 0.6(5) . . . . ?
C26 N2 C22 C58 -178.3(4) . . . . ?
C27 N1 C33 C32 -68.7(4) . . . . ?
C27 N1 C39 C38 72.0(4) . . . . ?
C28 N3 C32 C31 -1.7(6) . . . . ?
C28 N3 C32 C33 176.6(4) . . . . ?
C28 C29 C30 C31 -0.6(8) . . . . ?
C29 C30 C31 C32 0.4(8) . . . . ?
C30 C31 C32 N3 0.7(7) . . . . ?
C30 C31 C32 C33 -177.4(4) . . . . ?
C31 C32 C33 N1 148.9(4) . . . . ?
C32 N3 C28 C29 1.5(6) . . . . ?
C32 N3 C28 C59 -178.8(4) . . . . ?
C33 N1 C27 C26 140.1(3) . . . . ?
C33 N1 C39 C38 -162.2(3) . . . . ?
C34 N4 C38 C37 -6.4(6) . . . . ?
C34 N4 C38 C39 174.0(3) . . . . ?
C34 C35 C36 C37 -4.4(6) . . . . ?
C35 C36 C37 C38 3.4(6) . . . . ?
C36 C37 C38 N4 2.2(6) . . . . ?
C36 C37 C38 C39 -178.3(4) . . . . ?
C37 C38 C39 N1 -120.1(4) . . . . ?
C38 N4 C34 C35 5.3(6) . . . . ?
C38 N4 C34 C60 -173.6(4) . . . . ?
C39 N1 C27 C26 -93.0(4) . . . . ?
C39 N1 C33 C32 165.5(3) . . . . ?
C40 N6 C44 C43 -1.4(5) . . . . ?
C40 N6 C44 C45 173.4(3) . . . . ?
C40 C41 C42 C43 -0.5(6) . . . . ?
C41 C42 C43 C44 0.8(6) . . . . ?
C42 C43 C44 N6 0.1(5) . . . . ?
C42 C43 C44 C45 -174.6(3) . . . . ?
C43 C44 C45 N5 -159.6(3) . . . . ?
C44 N6 C40 C41 1.7(5) . . . . ?
C44 N6 C40 C61 -177.7(3) . . . . ?
C45 N5 C51 C50 72.4(4) . . . . ?
C45 N5 C57 C56 -76.8(4) . . . . ?
C46 N7 C50 C49 -0.6(6) . . . . ?
C46 N7 C50 C51 178.3(3) . . . . ?
C46 C47 C48 C49 1.1(7) . . . . ?
C47 C48 C49 C50 -2.6(7) . . . . ?
C48 C49 C50 N7 2.4(6) . . . . ?
C48 C49 C50 C51 -176.4(4) . . . . ?
C49 C50 C51 N5 -151.9(4) . . . . ?
C50 N7 C46 C47 -1.0(6) . . . . ?
C50 N7 C46 C62 178.4(4) . . . . ?
C51 N5 C45 C44 -137.3(3) . . . . ?
C51 N5 C57 C56 157.6(3) . . . . ?
C52 N8 C56 C55 2.7(6) . . . . ?
C52 N8 C56 C57 -172.3(4) . . . . ?
C52 C53 C54 C55 2.0(8) . . . . ?
C53 C54 C55 C56 -1.5(8) . . . . ?
C54 C55 C56 N8 -0.9(7) . . . . ?
C54 C55 C56 C57 173.8(4) . . . . ?
C55 C56 C57 N5 139.8(4) . . . . ?
C56 N8 C52 C53 -2.1(6) . . . . ?
C56 N8 C52 C63 176.0(4) . . . . ?
C57 N5 C45 C44 96.9(4) . . . . ?
C57 N5 C51 C50 -161.2(3) . . . . ?
C58 C22 C23 C24 176.2(4) . . . . ?
C59 C28 C29 C30 179.9(5) . . . . ?
C60 C34 C35 C36 179.0(4) . . . . ?
C61 C40 C41 C42 178.6(4) . . . . ?
C62 C46 C47 C48 -178.6(4) . . . . ?
C63 C52 C53 C54 -178.3(5) . . . . ?

loop_
_smtbx_masks_void_nr
_smtbx_masks_void_average_x
_smtbx_masks_void_average_y
_smtbx_masks_void_average_z
_smtbx_masks_void_volume
_smtbx_masks_void_count_electrons
_smtbx_masks_void_content
1 -0.614 0.051 0.204 272.5 70.5 'C7 H8'
2 0.000 0.000 0.500 18.6 0.6 ?
3 -0.378 -0.051 0.796 272.5 69.0 'C7 H8'
